data_4089494
loop_
_publ_author_name
'Luo, Jia'
'Rath, Nigam P.'
'Mirica, Liviu M.'

_publ_section_title
;
 Oxidative Reactivity of (N2S2)PdRX Complexes (R = Me, Cl; X = Me, Cl,
 Br): Involvement of Palladium(III) and Palladium(IV) Intermediates
;
_journal_issue 11
_journal_name_full Organometallics
_journal_page_first 3343
_journal_paper_doi 10.1021/om400286j
_journal_volume 32
_journal_year 2013
_chemical_formula_sum 'C76 H104 F48 N8 O4 P8 Pd4 S8'
_chemical_formula_weight 3035.51
_space_group_crystal_system orthorhombic
_space_group_IT_number 74
_space_group_name_Hall '-I 2b 2'
_space_group_name_H-M_alt 'I m m a'
_atom_sites_solution_hydrogens geom
_atom_sites_solution_primary direct
_atom_sites_solution_secondary difmap
_audit_creation_method SHELXL-2013
_cell_angle_alpha 90
_cell_angle_beta 90
_cell_angle_gamma 90
_cell_formula_units_Z 1
_cell_length_a 15.2927(8)
_cell_length_b 17.3479(9)
_cell_length_c 9.7829(5)
_cell_measurement_reflns_used 9932
_cell_measurement_temperature 100(2)
_cell_measurement_theta_max 30.47
_cell_measurement_theta_min 2.47
_cell_volume 2595.4(2)
_computing_cell_refinement 'Bruker SAINT'
_computing_data_collection 'Bruker APEX2'
_computing_data_reduction 'Bruker SAINT'
_computing_molecular_graphics 'Bruker SHELXTL'
_computing_publication_material 'Bruker SHELXTL'
_computing_structure_refinement 'SHELXL-2013 (Sheldrick, 2013)'
_computing_structure_solution 'SHELXS-97 (Sheldrick, 2008)'
_diffrn_ambient_temperature 100(2)
_diffrn_measured_fraction_theta_full 0.999
_diffrn_measured_fraction_theta_max 1.001
_diffrn_measurement_device_type 'Bruker APEX-II CCD'
_diffrn_measurement_method '\f and \w scans'
_diffrn_radiation_type MoK\a
_diffrn_radiation_wavelength 0.71073
_diffrn_reflns_av_R_equivalents 0.0560
_diffrn_reflns_av_unetI/netI 0.0234
_diffrn_reflns_Laue_measured_fraction_full 0.999
_diffrn_reflns_Laue_measured_fraction_max 1.001
_diffrn_reflns_limit_h_max 19
_diffrn_reflns_limit_h_min -19
_diffrn_reflns_limit_k_max 22
_diffrn_reflns_limit_k_min -22
_diffrn_reflns_limit_l_max 12
_diffrn_reflns_limit_l_min -12
_diffrn_reflns_number 23422
_diffrn_reflns_point_group_measured_fraction_full 0.999
_diffrn_reflns_point_group_measured_fraction_max 1.001
_diffrn_reflns_theta_full 25.242
_diffrn_reflns_theta_max 27.497
_diffrn_reflns_theta_min 2.348
_exptl_absorpt_coefficient_mu 1.105
_exptl_absorpt_correction_T_max 0.7461
_exptl_absorpt_correction_T_min 0.6639
_exptl_absorpt_correction_type multi-scan
_exptl_absorpt_process_details 'sadabs v2012/1'
_exptl_crystal_colour yellow
_exptl_crystal_density_diffrn 1.942
_exptl_crystal_description reactnagular
_exptl_crystal_F_000 1512
_exptl_crystal_size_max 0.290
_exptl_crystal_size_mid 0.220
_exptl_crystal_size_min 0.120
_refine_diff_density_max 1.585
_refine_diff_density_min -1.836
_refine_diff_density_rms 0.219
_refine_ls_extinction_method none
_refine_ls_goodness_of_fit_ref 1.067
_refine_ls_hydrogen_treatment constr
_refine_ls_matrix_type full
_refine_ls_number_parameters 111
_refine_ls_number_reflns 1605
_refine_ls_number_restraints 30
_refine_ls_restrained_S_all 1.061
_refine_ls_R_factor_all 0.0720
_refine_ls_R_factor_gt 0.0702
_refine_ls_shift/su_max 0.027
_refine_ls_shift/su_mean 0.002
_refine_ls_structure_factor_coef Fsqd
_refine_ls_weighting_details 'w=1/[\s^2^(Fo^2^)+(0.0807P)^2^+137.6901P] where P=(Fo^2^+2Fc^2^)/3'
_refine_ls_weighting_scheme calc
_refine_ls_wR_factor_gt 0.2141
_refine_ls_wR_factor_ref 0.2152
_reflns_Friedel_coverage 0.000
_reflns_number_gt 1533
_reflns_number_total 1605
_reflns_threshold_expression 'I > 2\s(I)'
_cod_data_source_file om400286j_si_002.cif
_cod_data_source_block l18111
_cod_database_code 4089494
_shelx_space_group_comment
; 
The symmetry employed for this shelxl refinement is uniquely defined 
by the following loop, which should always be used as a source of 
symmetry information in preference to the above space-group names. 
They are only intended as comments. 
;
_shelx_estimated_absorpt_t_min 0.740
_shelx_estimated_absorpt_t_max 0.879
_shelxl_version_number 2013-3

loop_
_space_group_symop_operation_xyz
'x, y, z'
'-x, -y+1/2, z'
'-x, y+1/2, -z'
'x, -y, -z'
'x+1/2, y+1/2, z+1/2'
'-x+1/2, -y+1, z+1/2'
'-x+1/2, y+1, -z+1/2'
'x+1/2, -y+1/2, -z+1/2'
'-x, -y, -z'
'x, y-1/2, -z'
'x, -y-1/2, z'
'-x, y, z'
'-x+1/2, -y+1/2, -z+1/2'
'x+1/2, y, -z+1/2'
'x+1/2, -y, z+1/2'
'-x+1/2, y+1/2, z+1/2'

loop_
_atom_site_label
_atom_site_type_symbol
_atom_site_fract_x
_atom_site_fract_y
_atom_site_fract_z
_atom_site_U_iso_or_equiv
_atom_site_adp_type
_atom_site_occupancy
_atom_site_site_symmetry_order
_atom_site_calc_flag
_atom_site_refinement_flags_posn
_atom_site_refinement_flags_adp
_atom_site_refinement_flags_occupancy
_atom_site_disorder_assembly
_atom_site_disorder_group
Pd1 Pd 0.0000 0.7500 0.02579(11) 0.0131(3) Uani 1 4 d S T P . .
S1 S 0.0000 0.61691(14) -0.0009(3) 0.0182(5) Uani 1 2 d S T P . .
N1 N -0.0933(5) 0.7500 -0.1388(9) 0.0173(17) Uani 1 2 d S T P . .
C1 C 0.0942(8) 0.7500 0.1795(12) 0.026(2) Uani 1 2 d S T P . .
H1A H 0.0928 0.7995 0.2277 0.039 Uiso 0.5 1 calc R U P A -1
H1B H 0.1521 0.7423 0.1389 0.039 Uiso 0.5 1 calc R U P A -1
H1C H 0.0819 0.7082 0.2441 0.039 Uiso 0.5 1 calc R U P A -1
C2 C -0.0934(5) 0.6107(4) -0.1182(9) 0.0252(16) Uani 1 1 d . . . . .
H2A H -0.0826 0.5681 -0.1834 0.030 Uiso 1 1 calc R U . . .
H2B H -0.1461 0.5971 -0.0645 0.030 Uiso 1 1 calc R U . . .
C3 C -0.1127(5) 0.6831(4) -0.1989(7) 0.0176(14) Uani 1 1 d . . . . .
C4 C -0.1503(5) 0.6802(4) -0.3282(8) 0.0233(16) Uani 1 1 d . . . . .
H4 H -0.1628 0.6324 -0.3712 0.028 Uiso 1 1 calc R U . . .
C5 C -0.1690(7) 0.7500 -0.3926(11) 0.024(2) Uani 1 2 d S T P . .
H5 H -0.1947 0.7500 -0.4811 0.029 Uiso 1 2 calc R U P . .
P1 P 0.2500 0.56434(17) 0.2500 0.0424(10) Uani 1 2 d S T P . .
F1 F 0.2780(4) 0.6288(4) 0.1444(6) 0.0411(14) Uani 1 1 d . . . . .
F2 F 0.1537(4) 0.5644(3) 0.1842(8) 0.056(2) Uani 1 1 d . . . . .
F3 F 0.2967(8) 0.5091(7) 0.1150(14) 0.036(2) Uani 0.478(11) 1 d . . P B 1
F3' F 0.2615(8) 0.4904(6) 0.1757(12) 0.036(2) Uani 0.522(11) 1 d . . P B -2
O1S O -0.013(2) 0.5504(11) -0.3594(19) 0.040(4) Uani 0.25 1 d G U P C -1
C1S C 0.000(4) 0.5167(11) -0.466(2) 0.040(4) Uani 0.25 1 d G U P C -1
C2S C 0.026(4) 0.4268(17) -0.425(4) 0.062(6) Uani 0.25 1 d G U P C -1
H2S1 H 0.0077 0.4164 -0.3304 0.093 Uiso 0.25 1 calc R U P C -1
H2S2 H 0.0896 0.4201 -0.4320 0.093 Uiso 0.25 1 calc R U P C -1
H2S3 H -0.0033 0.3909 -0.4866 0.093 Uiso 0.25 1 calc R U P C -1
C2SA C 0.005(10) 0.5622(16) -0.565(3) 0.062(6) Uani 0.25 1 d G U P C -1
H2S4 H -0.0209 0.6118 -0.5397 0.093 Uiso 0.25 1 calc R U P C -1
H2S5 H -0.0262 0.5406 -0.6435 0.093 Uiso 0.25 1 calc R U P C -1
H2S6 H 0.0668 0.5698 -0.5889 0.093 Uiso 0.25 1 calc R U P C -1

loop_
_atom_site_aniso_label
_atom_site_aniso_U_11
_atom_site_aniso_U_22
_atom_site_aniso_U_33
_atom_site_aniso_U_23
_atom_site_aniso_U_13
_atom_site_aniso_U_12
Pd1 0.0145(5) 0.0101(5) 0.0146(5) 0.000 0.000 0.000
S1 0.0235(12) 0.0129(11) 0.0182(11) 0.0020(9) 0.000 0.000
N1 0.012(4) 0.020(4) 0.019(4) 0.000 -0.003(3) 0.000
C1 0.025(5) 0.019(5) 0.034(6) 0.000 -0.011(5) 0.000
C2 0.024(4) 0.018(3) 0.034(4) -0.001(3) -0.009(3) -0.003(3)
C3 0.013(3) 0.017(3) 0.022(3) 0.001(3) 0.002(3) -0.002(2)
C4 0.024(4) 0.024(4) 0.022(4) -0.005(3) 0.003(3) -0.001(3)
C5 0.022(5) 0.030(6) 0.021(5) 0.000 -0.001(4) 0.000
P1 0.055(2) 0.0146(14) 0.058(2) 0.000 -0.0414(19) 0.000
F1 0.041(3) 0.051(3) 0.031(3) -0.003(3) -0.004(2) 0.007(3)
F2 0.055(4) 0.028(3) 0.084(5) 0.016(3) -0.049(4) -0.010(3)
F3 0.039(6) 0.025(4) 0.044(6) -0.015(4) -0.002(4) 0.004(4)
F3' 0.039(6) 0.025(4) 0.044(6) -0.015(4) -0.002(4) 0.004(4)
O1S 0.036(6) 0.044(5) 0.041(5) -0.003(4) -0.002(4) 0.000(4)
C1S 0.036(6) 0.044(5) 0.041(5) -0.003(4) -0.002(4) 0.000(4)
C2S 0.063(10) 0.058(7) 0.065(7) 0.009(5) 0.006(7) 0.006(7)
C2SA 0.063(10) 0.058(7) 0.065(7) 0.009(5) 0.006(7) 0.006(7)

loop_
_atom_type_symbol
_atom_type_description
_atom_type_scat_dispersion_real
_atom_type_scat_dispersion_imag
_atom_type_scat_source
C C 0.0033 0.0016 'International Tables Vol C Tables 4.2.6.8 and 6.1.1.4'
H H 0.0000 0.0000 'International Tables Vol C Tables 4.2.6.8 and 6.1.1.4'
N N 0.0061 0.0033 'International Tables Vol C Tables 4.2.6.8 and 6.1.1.4'
F F 0.0171 0.0103 'International Tables Vol C Tables 4.2.6.8 and 6.1.1.4'
P P 0.1023 0.0942 'International Tables Vol C Tables 4.2.6.8 and 6.1.1.4'
S S 0.1246 0.1234 'International Tables Vol C Tables 4.2.6.8 and 6.1.1.4'
Pd Pd -0.9988 1.0072 'International Tables Vol C Tables 4.2.6.8 and 6.1.1.4'
O O 0.0106 0.0060 'International Tables Vol C Tables 4.2.6.8 and 6.1.1.4'

loop_
_geom_angle_atom_site_label_1
_geom_angle_atom_site_label_2
_geom_angle_atom_site_label_3
_geom_angle
_geom_angle_site_symmetry_1
_geom_angle_site_symmetry_3
C1 Pd1 C1 87.5(7) . 2_565
C1 Pd1 N1 94.7(4) . 2_565
C1 Pd1 N1 177.8(4) 2_565 2_565
C1 Pd1 N1 177.8(4) . .
C1 Pd1 N1 94.7(4) 2_565 .
N1 Pd1 N1 83.1(5) 2_565 .
C1 Pd1 S1 94.65(6) . 2_565
C1 Pd1 S1 94.65(6) 2_565 2_565
N1 Pd1 S1 85.18(5) 2_565 2_565
N1 Pd1 S1 85.18(5) . 2_565
C1 Pd1 S1 94.65(6) . .
C1 Pd1 S1 94.65(6) 2_565 .
N1 Pd1 S1 85.18(5) 2_565 .
N1 Pd1 S1 85.18(5) . .
S1 Pd1 S1 167.11(14) 2_565 .
C2 S1 C2 102.2(6) 12 .
C2 S1 Pd1 97.4(3) 12 .
C2 S1 Pd1 97.4(3) . .
C3 N1 C3 120.9(9) 11_575 .
C3 N1 Pd1 118.5(4) 11_575 .
C3 N1 Pd1 118.5(4) . .
Pd1 C1 H1A 109.5 . .
Pd1 C1 H1B 109.5 . .
H1A C1 H1B 109.5 . .
Pd1 C1 H1C 109.5 . .
H1A C1 H1C 109.5 . .
H1B C1 H1C 109.5 . .
C3 C2 S1 115.4(5) . .
C3 C2 H2A 108.4 . .
S1 C2 H2A 108.4 . .
C3 C2 H2B 108.4 . .
S1 C2 H2B 108.4 . .
H2A C2 H2B 107.5 . .
N1 C3 C4 121.6(7) . .
N1 C3 C2 116.7(7) . .
C4 C3 C2 121.7(7) . .
C3 C4 C5 117.7(7) . .
C3 C4 H4 121.1 . .
C5 C4 H4 121.1 . .
C4 C5 C4 120.5(10) . 11_575
C4 C5 H5 119.8 . .
C4 C5 H5 119.8 11_575 .
F3' P1 F1 105.0(5) . .
F3' P1 F1 164.3(6) . 7_545
F1 P1 F1 90.0(4) . 7_545
F3' P1 F2 85.0(5) . .
F1 P1 F2 89.2(3) . .
F1 P1 F2 90.8(3) 7_545 .
F3' P1 F2 95.1(5) . 7_545
F1 P1 F2 90.8(3) . 7_545
F1 P1 F2 89.2(3) 7_545 7_545
F2 P1 F2 179.9(5) . 7_545
F1 P1 F3 166.7(5) . 7_545
F1 P1 F3 77.7(5) 7_545 7_545
F2 P1 F3 86.0(5) . 7_545
F2 P1 F3 94.1(5) 7_545 7_545
F1 P1 F3 77.7(5) . .
F1 P1 F3 166.7(5) 7_545 .
F2 P1 F3 94.1(5) . .
F2 P1 F3 86.0(5) 7_545 .
F3 P1 F3 114.9(9) 7_545 .
O1S C1S C2SA 111.8 . .
O1S C1S C2S 106.3 . .
C2SA C1S C2S 140.1 . .
C1S C2S H2S1 109.5 . .
C1S C2S H2S2 109.5 . .
H2S1 C2S H2S2 109.5 . .
C1S C2S H2S3 109.5 . .
H2S1 C2S H2S3 109.5 . .
H2S2 C2S H2S3 109.5 . .
C1S C2SA H2S4 109.5 . .
C1S C2SA H2S5 109.5 . .
H2S4 C2SA H2S5 109.5 . .
C1S C2SA H2S6 109.5 . .
H2S4 C2SA H2S6 109.5 . .
H2S5 C2SA H2S6 109.5 . .

loop_
_geom_bond_atom_site_label_1
_geom_bond_atom_site_label_2
_geom_bond_distance
_geom_bond_site_symmetry_2
Pd1 C1 2.082(11) .
Pd1 C1 2.082(11) 2_565
Pd1 N1 2.151(8) 2_565
Pd1 N1 2.151(8) .
Pd1 S1 2.323(2) 2_565
Pd1 S1 2.323(2) .
S1 C2 1.836(8) 12
S1 C2 1.836(8) .
N1 C3 1.335(8) 11_575
N1 C3 1.335(8) .
C1 H1A 0.9800 .
C1 H1B 0.9800 .
C1 H1C 0.9800 .
C2 C3 1.511(10) .
C2 H2A 0.9900 .
C2 H2B 0.9900 .
C3 C4 1.391(10) .
C4 C5 1.395(10) .
C4 H4 0.9500 .
C5 C4 1.395(10) 11_575
C5 H5 0.9500 .
P1 F3' 1.485(10) .
P1 F1 1.582(6) .
P1 F1 1.582(6) 7_545
P1 F2 1.608(6) .
P1 F2 1.608(6) 7_545
P1 F3 1.781(12) 7_545
P1 F3 1.781(12) .
O1S C1S 1.2149 .
C1S C2SA 1.2486 .
C1S C2S 1.6620 .
C2S H2S1 0.9800 .
C2S H2S2 0.9800 .
C2S H2S3 0.9800 .
C2SA H2S4 0.9800 .
C2SA H2S5 0.9800 .
C2SA H2S6 0.9800 .

loop_
_geom_torsion_atom_site_label_1
_geom_torsion_atom_site_label_2
_geom_torsion_atom_site_label_3
_geom_torsion_atom_site_label_4
_geom_torsion
_geom_torsion_site_symmetry_1
_geom_torsion_site_symmetry_4
C2 S1 C2 C3 -75.8(7) 12 .
Pd1 S1 C2 C3 23.5(6) . .
C3 N1 C3 C4 2.7(14) 11_575 .
Pd1 N1 C3 C4 -160.4(6) . .
C3 N1 C3 C2 -176.1(6) 11_575 .
Pd1 N1 C3 C2 20.8(10) . .
S1 C2 C3 N1 -31.0(9) . .
S1 C2 C3 C4 150.2(6) . .
N1 C3 C4 C5 -1.3(12) . .
C2 C3 C4 C5 177.4(8) . .
C3 C4 C5 C4 0.0(16) . 11_575
